data_8106789
loop_
_publ_author_name
'Wang, Zhi-Qiang'
'Wang, Wen-Hui'
'Ren, Yun-Lai'

_publ_section_title
;
 Crystal structure of 1-benzyl-3-(4-methylpyridin-2-yl)-1H-imidazol-3-ium
 hexafluorophosphate, C16H16F6N3P
;
_journal_issue 1
_journal_name_full 'Zeitschrift f\"ur Kristallographie - New Crystal Structures'
_journal_page_first 75
_journal_page_last 76
_journal_paper_doi 10.1515/ncrs-2015-0031
_journal_volume 231
_journal_year 2016
_chemical_formula_moiety 'C16 H16 N3, F6 P'
_chemical_formula_sum 'C16 H16 F6 N3 P'
_chemical_formula_weight 395.29
_space_group_crystal_system monoclinic
_space_group_IT_number 14
_space_group_name_Hall '-P 2yn'
_space_group_name_H-M_alt 'P 1 21/n 1'
_atom_sites_solution_hydrogens geom
_atom_sites_solution_primary iterative
_cell_angle_alpha 90
_cell_angle_beta 104.686(9)
_cell_angle_gamma 90
_cell_formula_units_Z 4
_cell_length_a 8.6414(8)
_cell_length_b 20.755(2)
_cell_length_c 10.1157(8)
_cell_measurement_reflns_used 1642
_cell_measurement_temperature 291(2)
_cell_measurement_theta_max 71.6230
_cell_measurement_theta_min 4.9900
_cell_volume 1755.0(3)
_computing_cell_refinement
;
CrysAlisPro, Agilent Technologies,
Version 1.171.36.32 (release 02-08-2013 CrysAlis171 .NET)
(compiled Aug  2 2013,16:46:58)
;
_computing_data_collection
;
CrysAlisPro, Agilent Technologies,
Version 1.171.36.32 (release 02-08-2013 CrysAlis171 .NET)
(compiled Aug  2 2013,16:46:58)
;
_computing_data_reduction
;
CrysAlisPro, Agilent Technologies,
Version 1.171.36.32 (release 02-08-2013 CrysAlis171 .NET)
(compiled Aug  2 2013,16:46:58)
;
_computing_molecular_graphics 'Olex2 (Dolomanov et al., 2009)'
_computing_publication_material 'Olex2 (Dolomanov et al., 2009)'
_computing_structure_refinement 'ShelXL (Sheldrick, 2008)'
_computing_structure_solution
;
Superflip (Palatinus & Chapuis, 2007;Palatinus & van der Lee, 2008;
Palatinus et al., 2012)
;
_diffrn_ambient_temperature 291.15
_diffrn_detector_area_resol_mean 16.2312
_diffrn_measured_fraction_theta_full 1.000
_diffrn_measured_fraction_theta_max 1.000
_diffrn_measurement_details
;
#__ type_ start__ end____ width___ exp.time_
  1 omega   -2.00   27.00   1.0000    1.0000
omega____ theta____ kappa____ phi______ frames
    -        0.0000  -99.0000 -120.0000 29

#__ type_ start__ end____ width___ exp.time_
  2 omega    1.00   29.00   1.0000    1.0000
omega____ theta____ kappa____ phi______ frames
    -        0.0000  -99.0000  -30.0000 28

#__ type_ start__ end____ width___ exp.time_
  3 omega  -12.00   48.00   1.0000    1.0000
omega____ theta____ kappa____ phi______ frames
    -        0.0000   57.0000 -180.0000 60

#__ type_ start__ end____ width___ exp.time_
  4 omega   -4.00   32.00   1.0000    2.0000
omega____ theta____ kappa____ phi______ frames
    -       56.0000  -57.0000    0.0000 36

#__ type_ start__ end____ width___ exp.time_
  5 omega   36.00  125.00   1.0000    2.0000
omega____ theta____ kappa____ phi______ frames
    -       56.0000   57.0000  -90.0000 89

#__ type_ start__ end____ width___ exp.time_
  6 omega  -11.00   82.00   1.0000    2.0000
omega____ theta____ kappa____ phi______ frames
    -       56.0000  -77.0000  150.0000 93

#__ type_ start__ end____ width___ exp.time_
  7 omega   91.00  117.00   1.0000    2.0000
omega____ theta____ kappa____ phi______ frames
    -       56.0000  155.0000   41.0000 26

#__ type_ start__ end____ width___ exp.time_
  8 omega   90.00  125.00   1.0000    2.0000
omega____ theta____ kappa____ phi______ frames
    -       56.0000   57.0000  -30.0000 35

#__ type_ start__ end____ width___ exp.time_
  9 omega   85.00  111.00   1.0000    3.0000
omega____ theta____ kappa____ phi______ frames
    -      112.0000 -111.0000 -180.0000 26

#__ type_ start__ end____ width___ exp.time_
 10 omega   40.00   82.00   1.0000    3.0000
omega____ theta____ kappa____ phi______ frames
    -      112.0000  -30.0000 -120.0000 42

#__ type_ start__ end____ width___ exp.time_
 11 omega   58.00   94.00   1.0000    3.0000
omega____ theta____ kappa____ phi______ frames
    -      112.0000  -94.0000 -120.0000 36

#__ type_ start__ end____ width___ exp.time_
 12 omega   58.00   93.00   1.0000    3.0000
omega____ theta____ kappa____ phi______ frames
    -      112.0000  -45.0000 -150.0000 35

#__ type_ start__ end____ width___ exp.time_
 13 omega   41.00   94.00   1.0000    3.0000
omega____ theta____ kappa____ phi______ frames
    -      112.0000  -45.0000   30.0000 53

#__ type_ start__ end____ width___ exp.time_
 14 omega   64.00   95.00   1.0000    3.0000
omega____ theta____ kappa____ phi______ frames
    -      112.0000  -94.0000   90.0000 31

#__ type_ start__ end____ width___ exp.time_
 15 omega   39.00   85.00   1.0000    3.0000
omega____ theta____ kappa____ phi______ frames
    -      112.0000  -30.0000  120.0000 46

#__ type_ start__ end____ width___ exp.time_
 16 omega   39.00   78.00   1.0000    3.0000
omega____ theta____ kappa____ phi______ frames
    -      112.0000  -30.0000  -60.0000 39

#__ type_ start__ end____ width___ exp.time_
 17 omega   46.00   90.00   1.0000    3.0000
omega____ theta____ kappa____ phi______ frames
    -      112.0000  -30.0000  -30.0000 44

#__ type_ start__ end____ width___ exp.time_
 18 omega   40.00  108.00   1.0000    3.0000
omega____ theta____ kappa____ phi______ frames
    -      112.0000  -94.0000    0.0000 68

#__ type_ start__ end____ width___ exp.time_
 19 omega  100.00  178.00   1.0000    3.0000
omega____ theta____ kappa____ phi______ frames
    -      112.0000   45.0000  120.0000 78

#__ type_ start__ end____ width___ exp.time_
 20 omega  -77.00  -32.00   1.0000    1.0000
omega____ theta____ kappa____ phi______ frames
    -        0.0000  178.0000 -120.0000 45
;
_diffrn_measurement_device_type 'Xcalibur, Eos, Gemini'
_diffrn_measurement_method '\w scans'
_diffrn_orient_matrix_UB_11 -0.0604998000
_diffrn_orient_matrix_UB_12 0.0677988000
_diffrn_orient_matrix_UB_13 -0.0501863000
_diffrn_orient_matrix_UB_21 0.0953104000
_diffrn_orient_matrix_UB_22 0.0289534000
_diffrn_orient_matrix_UB_23 0.1367210000
_diffrn_orient_matrix_UB_31 0.1454596000
_diffrn_orient_matrix_UB_32 0.0091748000
_diffrn_orient_matrix_UB_33 -0.0598574000
_diffrn_radiation_monochromator graphite
_diffrn_radiation_type CuK\a
_diffrn_radiation_wavelength 1.54184
_diffrn_reflns_av_R_equivalents 0.0234
_diffrn_reflns_av_unetI/netI 0.0344
_diffrn_reflns_Laue_measured_fraction_full 1.000
_diffrn_reflns_Laue_measured_fraction_max 1.000
_diffrn_reflns_limit_h_max 10
_diffrn_reflns_limit_h_min -8
_diffrn_reflns_limit_k_max 24
_diffrn_reflns_limit_k_min -23
_diffrn_reflns_limit_l_max 9
_diffrn_reflns_limit_l_min -12
_diffrn_reflns_number 6326
_diffrn_reflns_point_group_measured_fraction_full 1.000
_diffrn_reflns_point_group_measured_fraction_max 1.000
_diffrn_reflns_theta_full 67.075
_diffrn_reflns_theta_max 67.075
_diffrn_reflns_theta_min 4.260
_diffrn_source 'Enhance (Cu) X-ray Source'
_exptl_absorpt_coefficient_mu 2.014
_exptl_absorpt_correction_T_max 1.00000
_exptl_absorpt_correction_T_min 0.74262
_exptl_absorpt_correction_type multi-scan
_exptl_absorpt_process_details
;
CrysAlisPro, Agilent Technologies,
Version 1.171.36.32 (release 02-08-2013 CrysAlis171 .NET)
(compiled Aug  2 2013,16:46:58)
Empirical absorption correction using spherical harmonics,
 implemented in SCALE3 ABSPACK scaling algorithm.
;
_exptl_crystal_colour
;
;
_exptl_crystal_density_diffrn 1.496
_exptl_crystal_description
;
;
_exptl_crystal_F_000 808
_exptl_crystal_size_max 0.2
_exptl_crystal_size_mid 0.18
_exptl_crystal_size_min 0.17
_refine_diff_density_max 0.307
_refine_diff_density_min -0.229
_refine_diff_density_rms 0.042
_refine_ls_extinction_coef 0.0016(3)
_refine_ls_extinction_expression Fc^*^=kFc[1+0.001xFc^2^\l^3^/sin(2\q)]^-1/4^
_refine_ls_extinction_method 'SHELXL-2014/7 (Sheldrick 2014'
_refine_ls_goodness_of_fit_ref 1.054
_refine_ls_hydrogen_treatment constr
_refine_ls_matrix_type full
_refine_ls_number_parameters 237
_refine_ls_number_reflns 3133
_refine_ls_number_restraints 0
_refine_ls_restrained_S_all 1.054
_refine_ls_R_factor_all 0.0698
_refine_ls_R_factor_gt 0.0547
_refine_ls_shift/su_max 0.001
_refine_ls_shift/su_mean 0.000
_refine_ls_structure_factor_coef Fsqd
_refine_ls_weighting_details 'w=1/[\s^2^(Fo^2^)+(0.0754P)^2^+0.4845P] where P=(Fo^2^+2Fc^2^)/3'
_refine_ls_weighting_scheme calc
_refine_ls_wR_factor_gt 0.1496
_refine_ls_wR_factor_ref 0.1642
_reflns_Friedel_coverage 0.000
_reflns_Friedel_fraction_full .
_reflns_Friedel_fraction_max .
_reflns_number_gt 2375
_reflns_number_total 3133
_reflns_threshold_expression 'I > 2\s(I)'
_cod_data_source_file suppl_ncrs-2015-0031_suppl.cif
_cod_data_source_block 2
_cod_database_code 8106789
_shelx_space_group_comment
;
The symmetry employed for this shelxl refinement is uniquely defined
by the following loop, which should always be used as a source of
symmetry information in preference to the above space-group names.
They are only intended as comments.
;
_shelx_estimated_absorpt_t_max 0.726
_shelx_estimated_absorpt_t_min 0.689
_reflns_odcompleteness_completeness 99.94
_reflns_odcompleteness_iscentric 1
_reflns_odcompleteness_theta 66.97
_olex2_refinement_description
;
1. Fixed Uiso
 At 1.2 times of:
  All C(H) groups, All C(H,H) groups
 At 1.5 times of:
  All C(H,H,H) groups
2.a Secondary CH2 refined with riding coordinates:
 C7(H7A,H7B)
2.b Aromatic/amide H refined with riding coordinates:
 C1(H1), C2(H2), C3(H3), C4(H4), C5(H5), C8(H8), C9(H9), C10(H10), C12(H12),
 C13(H13), C14(H14)
2.c Idealised Me refined as rotating group:
 C16(H16A,H16B,H16C)
;
_shelx_shelxl_version_number 2014/7
_olex2_submission_special_instructions 'No special instructions were received'

loop_
_space_group_symop_operation_xyz
'x, y, z'
'-x+1/2, y+1/2, -z+1/2'
'-x, -y, -z'
'x-1/2, -y-1/2, z-1/2'

loop_
_atom_site_label
_atom_site_type_symbol
_atom_site_fract_x
_atom_site_fract_y
_atom_site_fract_z
_atom_site_U_iso_or_equiv
_atom_site_adp_type
_atom_site_occupancy
_atom_site_site_symmetry_order
_atom_site_calc_flag
_atom_site_refinement_flags_posn
_atom_site_refinement_flags_adp
_atom_site_refinement_flags_occupancy
_atom_site_disorder_assembly
_atom_site_disorder_group
C1 C 0.2040(5) 0.82814(17) 0.3001(4) 0.0806(10) Uani 1 1 d . . . . .
H1 H 0.2556 0.7912 0.2813 0.097 Uiso 1 1 calc R . . . .
C2 C 0.0909(6) 0.8573(3) 0.1978(4) 0.1021(14) Uani 1 1 d . . . . .
H2 H 0.0665 0.8399 0.1102 0.123 Uiso 1 1 calc R . . . .
C3 C 0.0161(6) 0.9096(3) 0.2223(6) 0.1190(19) Uani 1 1 d . . . . .
H3 H -0.0612 0.9285 0.1518 0.143 Uiso 1 1 calc R . . . .
C4 C 0.0502(7) 0.9364(2) 0.3488(7) 0.1236(18) Uani 1 1 d . . . . .
H4 H -0.0013 0.9739 0.3644 0.148 Uiso 1 1 calc R . . . .
C5 C 0.1624(5) 0.90745(18) 0.4544(4) 0.0914(11) Uani 1 1 d . . . . .
H5 H 0.1840 0.9249 0.5419 0.110 Uiso 1 1 calc R . . . .
C6 C 0.2419(4) 0.85298(14) 0.4303(3) 0.0640(8) Uani 1 1 d . . . . .
C7 C 0.3723(4) 0.8219(2) 0.5371(4) 0.0979(13) Uani 1 1 d . . . . .
H7A H 0.4377 0.7960 0.4927 0.118 Uiso 1 1 calc R . . . .
H7B H 0.4399 0.8552 0.5893 0.118 Uiso 1 1 calc R . . . .
C8 C 0.3476(4) 0.78609(17) 0.7720(3) 0.0733(9) Uani 1 1 d . . . . .
H8 H 0.4108 0.8180 0.8237 0.088 Uiso 1 1 calc R . . . .
C9 C 0.2766(4) 0.73753(17) 0.8196(3) 0.0690(8) Uani 1 1 d . . . . .
H9 H 0.2813 0.7293 0.9109 0.083 Uiso 1 1 calc R . . . .
C10 C 0.2192(4) 0.72914(16) 0.5971(3) 0.0668(8) Uani 1 1 d . . . . .
H10 H 0.1783 0.7145 0.5082 0.080 Uiso 1 1 calc R . . . .
C11 C 0.1049(3) 0.64397(14) 0.7108(3) 0.0573(7) Uani 1 1 d . . . . .
C12 C 0.1318(4) 0.60845(17) 0.8296(3) 0.0716(8) Uani 1 1 d . . . . .
H12 H 0.2076 0.6207 0.9084 0.086 Uiso 1 1 calc R . . . .
C13 C 0.0407(5) 0.55416(18) 0.8252(4) 0.0857(10) Uani 1 1 d . . . . .
H13 H 0.0529 0.5284 0.9025 0.103 Uiso 1 1 calc R . . . .
C14 C -0.0677(5) 0.53812(17) 0.7072(4) 0.0852(11) Uani 1 1 d . . . . .
H14 H -0.1303 0.5014 0.7039 0.102 Uiso 1 1 calc R . . . .
C15 C -0.0857(4) 0.57628(15) 0.5914(4) 0.0710(8) Uani 1 1 d . . . . .
C16 C -0.2023(5) 0.5601(2) 0.4590(4) 0.1010(13) Uani 1 1 d . . . . .
H16A H -0.2805 0.5938 0.4351 0.152 Uiso 1 1 calc GR . . . .
H16B H -0.2549 0.5202 0.4683 0.152 Uiso 1 1 calc GR . . . .
H16C H -0.1465 0.5559 0.3887 0.152 Uiso 1 1 calc GR . . . .
N1 N 0.3103(3) 0.78027(14) 0.6324(3) 0.0718(7) Uani 1 1 d . . . . .
N2 N 0.1949(3) 0.70182(12) 0.7093(2) 0.0569(6) Uani 1 1 d . . . . .
N3 N 0.0020(3) 0.63001(12) 0.5938(2) 0.0596(6) Uani 1 1 d . . . . .
F1 F 0.1954(3) 0.65609(15) 0.3122(3) 0.1200(9) Uani 1 1 d . . . . .
F2 F 0.4490(3) 0.68487(11) 0.3512(2) 0.1017(7) Uani 1 1 d . . . . .
F3 F 0.2853(4) 0.69004(11) 0.1399(2) 0.1250(10) Uani 1 1 d . . . . .
F4 F 0.4795(4) 0.61601(17) 0.1904(4) 0.1526(12) Uani 1 1 d . . . . .
F5 F 0.2233(3) 0.58670(10) 0.1512(2) 0.0985(7) Uani 1 1 d . . . . .
F6 F 0.3857(3) 0.58059(11) 0.3610(2) 0.1075(8) Uani 1 1 d . . . . .
P1 P 0.33791(9) 0.63520(4) 0.25089(7) 0.0613(3) Uani 1 1 d . . . . .

loop_
_atom_site_aniso_label
_atom_site_aniso_U_11
_atom_site_aniso_U_22
_atom_site_aniso_U_33
_atom_site_aniso_U_23
_atom_site_aniso_U_13
_atom_site_aniso_U_12
C1 0.088(2) 0.0623(19) 0.095(2) 0.0008(18) 0.029(2) -0.0135(18)
C2 0.109(3) 0.124(4) 0.068(2) 0.015(2) 0.012(2) -0.037(3)
C3 0.086(3) 0.135(5) 0.132(4) 0.069(4) 0.019(3) 0.001(3)
C4 0.120(4) 0.093(3) 0.179(5) 0.035(4) 0.077(4) 0.040(3)
C5 0.116(3) 0.078(2) 0.093(3) -0.005(2) 0.050(2) -0.002(2)
C6 0.0623(17) 0.0580(16) 0.0693(18) 0.0120(14) 0.0122(14) -0.0159(14)
C7 0.067(2) 0.114(3) 0.104(3) 0.040(2) 0.0059(19) -0.024(2)
C8 0.0606(18) 0.076(2) 0.075(2) -0.0082(16) 0.0025(15) -0.0071(16)
C9 0.0657(18) 0.089(2) 0.0499(14) -0.0052(15) 0.0100(13) 0.0001(16)
C10 0.0612(17) 0.083(2) 0.0496(14) 0.0110(14) 0.0024(12) -0.0154(15)
C11 0.0535(14) 0.0633(16) 0.0567(15) 0.0033(13) 0.0169(12) 0.0027(13)
C12 0.075(2) 0.080(2) 0.0609(17) 0.0134(16) 0.0205(15) 0.0048(17)
C13 0.098(3) 0.079(2) 0.089(2) 0.023(2) 0.038(2) 0.008(2)
C14 0.084(2) 0.0610(19) 0.123(3) 0.007(2) 0.049(2) -0.0029(17)
C15 0.0580(17) 0.0657(19) 0.091(2) -0.0057(17) 0.0225(15) -0.0027(15)
C16 0.085(3) 0.094(3) 0.115(3) -0.018(2) 0.008(2) -0.023(2)
N1 0.0544(13) 0.0826(18) 0.0689(15) 0.0174(13) -0.0022(11) -0.0136(13)
N2 0.0539(12) 0.0681(14) 0.0464(11) 0.0048(10) 0.0086(9) -0.0010(11)
N3 0.0532(12) 0.0643(14) 0.0608(13) 0.0005(11) 0.0136(10) -0.0020(11)
F1 0.0820(14) 0.178(3) 0.1062(17) -0.0273(18) 0.0352(13) 0.0196(16)
F2 0.1001(16) 0.0976(16) 0.0931(14) -0.0140(12) -0.0023(12) -0.0209(13)
F3 0.206(3) 0.0804(14) 0.0710(13) 0.0169(11) 0.0032(15) -0.0139(16)
F4 0.130(2) 0.182(3) 0.178(3) -0.043(3) 0.098(2) -0.001(2)
F5 0.1282(19) 0.0815(13) 0.0677(11) -0.0046(10) -0.0085(11) -0.0162(13)
F6 0.1187(18) 0.0934(15) 0.0869(14) 0.0236(12) -0.0172(13) -0.0026(13)
P1 0.0625(5) 0.0682(5) 0.0512(4) -0.0002(3) 0.0105(3) 0.0029(4)

loop_
_atom_type_symbol
_atom_type_description
_atom_type_scat_dispersion_real
_atom_type_scat_dispersion_imag
_atom_type_scat_source
C C 0.0181 0.0091 'International Tables Vol C Tables 4.2.6.8 and 6.1.1.4'
H H 0.0000 0.0000 'International Tables Vol C Tables 4.2.6.8 and 6.1.1.4'
F F 0.0727 0.0534 'International Tables Vol C Tables 4.2.6.8 and 6.1.1.4'
N N 0.0311 0.0180 'International Tables Vol C Tables 4.2.6.8 and 6.1.1.4'
P P 0.2955 0.4335 'International Tables Vol C Tables 4.2.6.8 and 6.1.1.4'

loop_
_geom_angle_atom_site_label_1
_geom_angle_atom_site_label_2
_geom_angle_atom_site_label_3
_geom_angle
_geom_angle_site_symmetry_1
_geom_angle_site_symmetry_3
C2 C1 H1 119.7 . .
C2 C1 C6 120.6(4) . .
C6 C1 H1 119.7 . .
C1 C2 H2 119.6 . .
C3 C2 C1 120.7(4) . .
C3 C2 H2 119.6 . .
C2 C3 H3 119.5 . .
C2 C3 C4 120.9(5) . .
C4 C3 H3 119.5 . .
C3 C4 H4 120.2 . .
C3 C4 C5 119.5(4) . .
C5 C4 H4 120.2 . .
C4 C5 H5 119.9 . .
C6 C5 C4 120.2(4) . .
C6 C5 H5 119.9 . .
C1 C6 C5 118.0(3) . .
C1 C6 C7 118.9(4) . .
C5 C6 C7 123.0(4) . .
C6 C7 H7A 109.0 . .
C6 C7 H7B 109.0 . .
H7A C7 H7B 107.8 . .
N1 C7 C6 112.9(3) . .
N1 C7 H7A 109.0 . .
N1 C7 H7B 109.0 . .
C9 C8 H8 126.4 . .
C9 C8 N1 107.2(3) . .
N1 C8 H8 126.4 . .
C8 C9 H9 126.2 . .
C8 C9 N2 107.7(3) . .
N2 C9 H9 126.2 . .
N1 C10 H10 125.5 . .
N1 C10 N2 108.9(3) . .
N2 C10 H10 125.5 . .
C12 C11 N2 119.0(3) . .
N3 C11 C12 126.2(3) . .
N3 C11 N2 114.8(2) . .
C11 C12 H12 121.8 . .
C13 C12 C11 116.3(3) . .
C13 C12 H12 121.8 . .
C12 C13 H13 120.2 . .
C14 C13 C12 119.5(3) . .
C14 C13 H13 120.2 . .
C13 C14 H14 119.8 . .
C13 C14 C15 120.4(3) . .
C15 C14 H14 119.8 . .
C14 C15 C16 122.2(3) . .
N3 C15 C14 121.0(3) . .
N3 C15 C16 116.8(3) . .
C15 C16 H16A 109.5 . .
C15 C16 H16B 109.5 . .
C15 C16 H16C 109.5 . .
H16A C16 H16B 109.5 . .
H16A C16 H16C 109.5 . .
H16B C16 H16C 109.5 . .
C8 N1 C7 125.8(3) . .
C10 N1 C7 125.4(3) . .
C10 N1 C8 108.6(3) . .
C9 N2 C11 127.7(2) . .
C10 N2 C9 107.6(3) . .
C10 N2 C11 124.6(2) . .
C11 N3 C15 116.6(3) . .
F1 P1 F2 88.62(14) . .
F1 P1 F3 88.22(17) . .
F1 P1 F5 90.04(15) . .
F3 P1 F2 90.28(13) . .
F4 P1 F1 178.86(18) . .
F4 P1 F2 90.52(16) . .
F4 P1 F3 91.03(19) . .
F4 P1 F5 90.81(16) . .
F4 P1 F6 90.15(18) . .
F5 P1 F2 178.55(14) . .
F5 P1 F3 89.11(12) . .
F6 P1 F1 90.61(16) . .
F6 P1 F2 90.45(12) . .
F6 P1 F3 178.61(16) . .
F6 P1 F5 90.13(12) . .

loop_
_geom_bond_atom_site_label_1
_geom_bond_atom_site_label_2
_geom_bond_distance
_geom_bond_site_symmetry_2
C1 H1 0.9300 .
C1 C2 1.371(6) .
C1 C6 1.374(5) .
C2 H2 0.9300 .
C2 C3 1.320(7) .
C3 H3 0.9300 .
C3 C4 1.357(7) .
C4 H4 0.9300 .
C4 C5 1.385(6) .
C5 H5 0.9300 .
C5 C6 1.376(5) .
C6 C7 1.495(4) .
C7 H7A 0.9700 .
C7 H7B 0.9700 .
C7 N1 1.491(4) .
C8 H8 0.9300 .
C8 C9 1.332(5) .
C8 N1 1.371(4) .
C9 H9 0.9300 .
C9 N2 1.376(4) .
C10 H10 0.9300 .
C10 N1 1.316(4) .
C10 N2 1.332(3) .
C11 C12 1.379(4) .
C11 N2 1.433(4) .
C11 N3 1.319(4) .
C12 H12 0.9300 .
C12 C13 1.369(5) .
C13 H13 0.9300 .
C13 C14 1.359(5) .
C14 H14 0.9300 .
C14 C15 1.389(5) .
C15 C16 1.496(5) .
C15 N3 1.345(4) .
C16 H16A 0.9600 .
C16 H16B 0.9600 .
C16 H16C 0.9600 .
F1 P1 1.573(2) .
F2 P1 1.588(2) .
F3 P1 1.583(2) .
F4 P1 1.552(2) .
F5 P1 1.582(2) .
F6 P1 1.569(2) .

loop_
_geom_torsion_atom_site_label_1
_geom_torsion_atom_site_label_2
_geom_torsion_atom_site_label_3
_geom_torsion_atom_site_label_4
_geom_torsion
_geom_torsion_site_symmetry_1
_geom_torsion_site_symmetry_2
_geom_torsion_site_symmetry_3
_geom_torsion_site_symmetry_4
C1 C2 C3 C4 0.7(7) . . . .
C1 C6 C7 N1 -102.7(4) . . . .
C2 C1 C6 C5 0.3(5) . . . .
C2 C1 C6 C7 -176.7(3) . . . .
C2 C3 C4 C5 -1.6(8) . . . .
C3 C4 C5 C6 1.9(7) . . . .
C4 C5 C6 C1 -1.2(5) . . . .
C4 C5 C6 C7 175.6(4) . . . .
C5 C6 C7 N1 80.5(4) . . . .
C6 C1 C2 C3 0.0(6) . . . .
C6 C7 N1 C8 -123.8(4) . . . .
C6 C7 N1 C10 61.1(5) . . . .
C8 C9 N2 C10 0.5(4) . . . .
C8 C9 N2 C11 177.9(3) . . . .
C9 C8 N1 C7 -176.0(3) . . . .
C9 C8 N1 C10 -0.2(4) . . . .
C11 C12 C13 C14 0.5(5) . . . .
C12 C11 N2 C9 -19.1(4) . . . .
C12 C11 N2 C10 157.9(3) . . . .
C12 C11 N3 C15 0.6(4) . . . .
C12 C13 C14 C15 0.3(6) . . . .
C13 C14 C15 C16 179.4(4) . . . .
C13 C14 C15 N3 -0.7(5) . . . .
C14 C15 N3 C11 0.2(4) . . . .
C16 C15 N3 C11 -179.8(3) . . . .
N1 C8 C9 N2 -0.2(4) . . . .
N1 C10 N2 C9 -0.6(4) . . . .
N1 C10 N2 C11 -178.1(3) . . . .
N2 C10 N1 C7 176.3(3) . . . .
N2 C10 N1 C8 0.5(4) . . . .
N2 C11 C12 C13 179.2(3) . . . .
N2 C11 N3 C15 -179.5(2) . . . .
N3 C11 C12 C13 -1.0(5) . . . .
N3 C11 N2 C9 161.1(3) . . . .
N3 C11 N2 C10 -21.9(4) . . . .
